data_7210647
loop_
_publ_author_name
'Semerci, Fatih'
'Ye\,silel, Okan Zafer'
'Keskin, Seda'
'Darcan, Cihan'
'Ta\,s, Murat'
'Dal, Hakan'

_publ_section_title
;
 Construction of homo- and heterometallic-pyridine-2,3-dicarboxylate
 metallosupramolecular networks with structural diversity: 1D T5(2) water
 tape and unexpected coordination mode of pyridine-2,3-dicarboxylate
;
_journal_issue 6
_journal_name_full CrystEngComm
_journal_page_first 1244
_journal_paper_doi 10.1039/c2ce26675j
_journal_volume 15
_journal_year 2013
_chemical_formula_sum 'C38 H50 Cu2 N10 O10'
_chemical_formula_weight 933.96
_space_group_crystal_system monoclinic
_space_group_IT_number 14
_space_group_name_Hall '-P 2yn'
_space_group_name_H-M_alt 'P 1 21/n 1'
_symmetry_space_group_name_Hall '-P 2yn'
_symmetry_space_group_name_H-M 'P 1 21/n 1'
_atom_sites_solution_hydrogens geom
_atom_sites_solution_primary direct
_atom_sites_solution_secondary difmap
_audit_creation_date 2012-06-19
_audit_creation_method
;
Olex2 1.1
(compiled Nov 1 2011 20:42:30, GUI svn.r3906)
;
_cell_angle_alpha 90.00
_cell_angle_beta 96.37
_cell_angle_gamma 90.00
_cell_formula_units_Z 2
_cell_length_a 11.135
_cell_length_b 13.601
_cell_length_c 14.886
_cell_measurement_reflns_used 3130
_cell_measurement_temperature 293(2)
_cell_measurement_theta_max 21.77
_cell_measurement_theta_min 2.37
_cell_volume 2240.523
_computing_cell_refinement 'Bruker SAINT'
_computing_data_collection 'Bruker APEX2'
_computing_data_reduction 'Bruker SAINT'
_computing_molecular_graphics
;
O. V. Dolomanov, L. J. Bourhis, R. J. Gildea, J. A. K. Howard and H. Puschmann,
OLEX2: a complete structure solution, refinement and analysis program.
J. Appl. Cryst. (2009). 42, 339-341.
;
_computing_publication_material
;
O. V. Dolomanov, L. J. Bourhis, R. J. Gildea, J. A. K. Howard and H. Puschmann,
OLEX2: a complete structure solution, refinement and analysis program.
J. Appl. Cryst. (2009). 42, 339-341.
;
_computing_structure_refinement
;
SHELXL, G.M. Sheldrick, Acta Cryst.
2008). A64, 112-122
;
_computing_structure_solution 'SHELXS-97 (Sheldrick, 2008)'
_diffrn_ambient_temperature 293(2)
_diffrn_measured_fraction_theta_full 0.992
_diffrn_measured_fraction_theta_max 0.992
_diffrn_measurement_device_type 'Bruker APEX-II CCD'
_diffrn_measurement_method '\f and \w scans'
_diffrn_radiation_monochromator graphite
_diffrn_radiation_source 'fine-focus sealed tube'
_diffrn_radiation_type MoK\a
_diffrn_radiation_wavelength 0.71073
_diffrn_reflns_av_R_equivalents 0.0623
_diffrn_reflns_av_sigmaI/netI 0.0614
_diffrn_reflns_limit_h_max 14
_diffrn_reflns_limit_h_min -14
_diffrn_reflns_limit_k_max 18
_diffrn_reflns_limit_k_min -18
_diffrn_reflns_limit_l_max 19
_diffrn_reflns_limit_l_min -19
_diffrn_reflns_number 21186
_diffrn_reflns_theta_full 28.38
_diffrn_reflns_theta_max 28.38
_diffrn_reflns_theta_min 2.42
_diffrn_standards_decay_% 0
_exptl_absorpt_coefficient_mu 1.013
_exptl_absorpt_correction_type none
_exptl_crystal_colour blue
_exptl_crystal_density_diffrn 1.384
_exptl_crystal_density_method 'not measured'
_exptl_crystal_F_000 972
_exptl_crystal_size_max 0.27
_exptl_crystal_size_mid 0.263
_exptl_crystal_size_min 0.139
_refine_diff_density_max 0.492
_refine_diff_density_min -0.354
_refine_diff_density_rms 0.062
_refine_ls_extinction_method none
_refine_ls_goodness_of_fit_ref 0.981
_refine_ls_hydrogen_treatment constr
_refine_ls_matrix_type full
_refine_ls_number_parameters 286
_refine_ls_number_reflns 5576
_refine_ls_number_restraints 0
_refine_ls_restrained_S_all 0.981
_refine_ls_R_factor_all 0.0905
_refine_ls_R_factor_gt 0.0468
_refine_ls_shift/su_max 0.016
_refine_ls_shift/su_mean 0.001
_refine_ls_structure_factor_coef Fsqd
_refine_ls_weighting_details 'calc w=1/[\s^2^(Fo^2^)+(0.0566P)^2^+0.0000P] where P=(Fo^2^+2Fc^2^)/3'
_refine_ls_weighting_scheme calc
_refine_ls_wR_factor_gt 0.1006
_refine_ls_wR_factor_ref 0.1153
_reflns_number_gt 3561
_reflns_number_total 5576
_reflns_threshold_expression >2\s(I)
_cod_data_source_file c2ce26675j.txt
_cod_data_source_block 2
_cod_original_cell_volume 2240.5
_cod_database_code 7210647

loop_
_symmetry_equiv_pos_as_xyz
'x, y, z'
'-x+1/2, y+1/2, -z+1/2'
'-x, -y, -z'
'x-1/2, -y-1/2, z-1/2'

loop_
_atom_site_label
_atom_site_type_symbol
_atom_site_fract_x
_atom_site_fract_y
_atom_site_fract_z
_atom_site_U_iso_or_equiv
_atom_site_adp_type
_atom_site_occupancy
_atom_site_symmetry_multiplicity
_atom_site_calc_flag
_atom_site_refinement_flags
O3 O 0.40300(16) 0.28350(14) 0.97825(12) 0.0393(4) Uani 1 1 d .
C6 C 0.7368(2) 0.5176(2) 0.94956(19) 0.0425(7) Uani 1 1 d .
H6 H 0.7967 0.5655 0.9569 0.051 Uiso 1 1 calc R
Cu1 Cu 0.56681(3) 0.67837(2) 0.87800(2) 0.03584(12) Uani 1 1 d .
N1 N 0.62829(18) 0.54174(16) 0.90926(14) 0.0336(5) Uani 1 1 d .
O1 O 0.41791(16) 0.60224(14) 0.83894(13) 0.0452(5) Uani 1 1 d .
O2 O 0.33698(18) 0.45285(15) 0.84128(14) 0.0558(6) Uani 1 1 d .
N4 N 0.4757(2) 0.80181(17) 0.85102(16) 0.0432(6) Uani 1 1 d .
N2 N 0.7257(2) 0.72895(17) 0.84961(15) 0.0404(5) Uani 1 1 d .
O4 O 0.45866(18) 0.24685(15) 0.84401(13) 0.0517(5) Uani 1 1 d .
C13 C 0.7936(3) 0.7995(2) 0.8990(2) 0.0500(8) Uani 1 1 d .
H13 H 0.7738 0.8282 0.9521 0.060 Uiso 1 1 calc R
C7 C 0.4642(2) 0.29663(19) 0.91459(18) 0.0343(6) Uani 1 1 d .
N3 N 0.8848(2) 0.7630(2) 0.78349(18) 0.0513(7) Uani 1 1 d .
C5 C 0.5414(2) 0.4721(2) 0.89801(16) 0.0312(6) Uani 1 1 d .
N5 N 0.3495(3) 0.9084(2) 0.7859(2) 0.0540(7) Uani 1 1 d .
C1 C 0.4219(2) 0.5098(2) 0.85545(17) 0.0374(6) Uani 1 1 d .
C11 C 0.8926(3) 0.8203(2) 0.8584(2) 0.0565(8) Uani 1 1 d .
C14 C 0.4128(3) 0.8268(2) 0.7737(2) 0.0491(7) Uani 1 1 d .
C19 C 0.4476(3) 0.8708(2) 0.9135(2) 0.0447(7) Uani 1 1 d .
H19 H 0.4785 0.8713 0.9741 0.054 Uiso 1 1 calc R
C3 C 0.5613(2) 0.37597(19) 0.92622(16) 0.0328(6) Uani 1 1 d .
C2 C 0.7632(2) 0.4243(2) 0.9806(2) 0.0467(7) Uani 1 1 d .
H2 H 0.8396 0.4095 1.0092 0.056 Uiso 1 1 calc R
C17 C 0.3688(3) 0.9371(2) 0.8738(2) 0.0474(7) Uani 1 1 d .
C10 C 0.7853(3) 0.7089(2) 0.78001(19) 0.0440(7) Uani 1 1 d .
C4 C 0.6753(2) 0.3529(2) 0.96892(19) 0.0415(7) Uani 1 1 d .
H4 H 0.6920 0.2893 0.9896 0.050 Uiso 1 1 calc R
O5 O 0.3305(3) 0.1741(4) 0.6796(2) 0.1267(14) Uani 1 1 d G
H5A H 0.2684 0.1374 0.6753 0.190 Uiso 1 1 d G
H5B H 0.3543 0.2090 0.7254 0.190 Uiso 1 1 d G
C9 C 0.7501(4) 0.6343(3) 0.7091(2) 0.0748(11) Uani 1 1 d .
H9A H 0.7428 0.6662 0.6505 0.090 Uiso 1 1 calc R
H9B H 0.6712 0.6083 0.7183 0.090 Uiso 1 1 calc R
C18 C 0.3087(3) 1.0242(2) 0.9093(3) 0.0685(10) Uani 1 1 d .
H18A H 0.3451 1.0831 0.8894 0.103 Uiso 1 1 calc R
H18B H 0.3178 1.0222 0.9742 0.103 Uiso 1 1 calc R
H18C H 0.2243 1.0235 0.8873 0.103 Uiso 1 1 calc R
C15 C 0.4093(4) 0.7756(3) 0.6849(2) 0.0704(10) Uani 1 1 d .
H15A H 0.4416 0.7098 0.6945 0.084 Uiso 1 1 calc R
H15B H 0.3260 0.7699 0.6584 0.084 Uiso 1 1 calc R
C12 C 0.9953(4) 0.8893(3) 0.8835(3) 0.1054(17) Uani 1 1 d .
H12A H 0.9925 0.9419 0.8402 0.158 Uiso 1 1 calc R
H12B H 1.0704 0.8545 0.8837 0.158 Uiso 1 1 calc R
H12C H 0.9891 0.9158 0.9425 0.158 Uiso 1 1 calc R
C16 C 0.4794(6) 0.8284(4) 0.6216(3) 0.124(2) Uani 1 1 d .
H16A H 0.5639 0.8243 0.6425 0.187 Uiso 1 1 calc R
H16B H 0.4551 0.8962 0.6184 0.187 Uiso 1 1 calc R
H16C H 0.4647 0.7992 0.5627 0.187 Uiso 1 1 calc R
C8 C 0.8372(5) 0.5501(4) 0.7080(4) 0.128(2) Uani 1 1 d .
H8A H 0.8417 0.5156 0.7645 0.192 Uiso 1 1 calc R
H8B H 0.9157 0.5750 0.6991 0.192 Uiso 1 1 calc R
H8C H 0.8099 0.5061 0.6596 0.192 Uiso 1 1 calc R
H3 H 0.935(3) 0.760(3) 0.750(2) 0.061(10) Uiso 1 1 d .
H5 H 0.304(3) 0.933(3) 0.742(2) 0.074(12) Uiso 1 1 d .

loop_
_atom_site_aniso_label
_atom_site_aniso_U_11
_atom_site_aniso_U_22
_atom_site_aniso_U_33
_atom_site_aniso_U_23
_atom_site_aniso_U_13
_atom_site_aniso_U_12
O3 0.0407(10) 0.0441(11) 0.0343(10) 0.0008(9) 0.0098(8) -0.0030(8)
C6 0.0304(13) 0.0486(18) 0.0484(17) -0.0041(14) 0.0038(12) -0.0058(12)
Cu1 0.03480(18) 0.0358(2) 0.0373(2) 0.00394(15) 0.00573(13) 0.00007(14)
N1 0.0315(11) 0.0359(12) 0.0338(12) -0.0006(10) 0.0058(9) -0.0017(9)
O1 0.0383(10) 0.0415(12) 0.0538(12) 0.0083(10) -0.0041(9) 0.0006(9)
O2 0.0438(12) 0.0513(13) 0.0669(14) 0.0086(11) -0.0175(10) -0.0103(10)
N4 0.0454(14) 0.0380(14) 0.0455(14) 0.0038(11) 0.0015(11) 0.0040(10)
N2 0.0428(13) 0.0406(14) 0.0401(13) -0.0022(11) 0.0157(10) -0.0037(11)
O4 0.0593(13) 0.0545(13) 0.0447(12) -0.0188(10) 0.0214(10) -0.0178(11)
C13 0.0561(19) 0.0442(19) 0.0532(18) -0.0097(14) 0.0222(15) -0.0073(14)
C7 0.0332(13) 0.0346(15) 0.0353(15) 0.0014(12) 0.0048(11) 0.0009(11)
N3 0.0489(15) 0.0565(18) 0.0529(16) 0.0029(14) 0.0261(13) -0.0024(13)
C5 0.0320(13) 0.0371(15) 0.0253(13) -0.0015(11) 0.0070(10) -0.0005(11)
N5 0.0543(16) 0.0475(17) 0.0564(18) 0.0092(14) -0.0116(14) 0.0080(13)
C1 0.0372(14) 0.0434(17) 0.0307(14) 0.0007(12) -0.0006(11) -0.0024(12)
C11 0.0550(19) 0.0487(19) 0.069(2) -0.0097(17) 0.0231(16) -0.0134(15)
C14 0.0583(19) 0.0439(18) 0.0442(17) 0.0063(15) 0.0009(14) 0.0039(15)
C19 0.0483(17) 0.0392(17) 0.0445(17) 0.0001(14) -0.0037(13) -0.0021(13)
C3 0.0358(14) 0.0356(15) 0.0282(13) -0.0038(12) 0.0089(11) -0.0006(11)
C2 0.0297(14) 0.0505(19) 0.0585(19) 0.0005(15) -0.0010(13) 0.0051(13)
C17 0.0439(16) 0.0372(17) 0.059(2) 0.0020(15) -0.0026(14) -0.0024(13)
C10 0.0455(16) 0.0470(17) 0.0416(17) 0.0021(14) 0.0145(13) -0.0001(13)
C4 0.0406(15) 0.0394(16) 0.0446(16) 0.0026(13) 0.0054(12) 0.0070(12)
O5 0.077(2) 0.209(4) 0.096(2) -0.063(2) 0.0161(18) -0.060(2)
C9 0.085(3) 0.090(3) 0.052(2) -0.023(2) 0.0243(19) -0.019(2)
C18 0.069(2) 0.045(2) 0.091(3) -0.0051(19) 0.005(2) 0.0081(17)
C15 0.085(3) 0.072(3) 0.053(2) 0.0100(19) 0.0041(18) 0.008(2)
C12 0.088(3) 0.094(3) 0.142(4) -0.037(3) 0.049(3) -0.051(3)
C16 0.175(6) 0.122(5) 0.083(3) 0.001(3) 0.049(4) -0.022(4)
C8 0.149(5) 0.088(4) 0.155(5) -0.059(4) 0.055(4) -0.006(3)

loop_
_atom_type_symbol
_atom_type_description
_atom_type_scat_dispersion_real
_atom_type_scat_dispersion_imag
_atom_type_scat_source
C C 0.0033 0.0016 'International Tables Vol C Tables 4.2.6.8 and 6.1.1.4'
H H 0.0000 0.0000 'International Tables Vol C Tables 4.2.6.8 and 6.1.1.4'
N N 0.0061 0.0033 'International Tables Vol C Tables 4.2.6.8 and 6.1.1.4'
O O 0.0106 0.0060 'International Tables Vol C Tables 4.2.6.8 and 6.1.1.4'
Cu Cu 0.3201 1.2651 'International Tables Vol C Tables 4.2.6.8 and 6.1.1.4'

loop_
_geom_angle_atom_site_label_1
_geom_angle_atom_site_label_2
_geom_angle_atom_site_label_3
_geom_angle
_geom_angle_site_symmetry_3
C7 O3 Cu1 132.42(17) 3_667
N1 C6 C2 122.1(3) .
N4 Cu1 O1 89.45(9) .
N4 Cu1 N2 96.40(10) .
O1 Cu1 N2 148.46(9) .
N4 Cu1 N1 168.94(9) .
O1 Cu1 N1 80.69(8) .
N2 Cu1 N1 94.63(9) .
N4 Cu1 O3 90.97(9) 3_667
O1 Cu1 O3 116.22(7) 3_667
N2 Cu1 O3 94.71(8) 3_667
N1 Cu1 O3 88.93(8) 3_667
C6 N1 C5 119.0(2) .
C6 N1 Cu1 126.87(19) .
C5 N1 Cu1 113.41(16) .
C1 O1 Cu1 116.44(16) .
C14 N4 C19 105.9(2) .
C14 N4 Cu1 127.1(2) .
C19 N4 Cu1 126.08(19) .
C10 N2 C13 105.5(2) .
C10 N2 Cu1 129.3(2) .
C13 N2 Cu1 125.08(18) .
C11 C13 N2 109.5(3) .
O3 C7 O4 125.9(2) .
O3 C7 C3 117.3(2) .
O4 C7 C3 116.7(2) .
C10 N3 C11 109.2(2) .
N1 C5 C3 122.4(2) .
N1 C5 C1 113.7(2) .
C3 C5 C1 123.9(2) .
C14 N5 C17 109.8(3) .
O2 C1 O1 125.4(3) .
O2 C1 C5 119.3(3) .
O1 C1 C5 115.3(2) .
C13 C11 N3 105.5(3) .
C13 C11 C12 131.5(3) .
N3 C11 C12 123.0(3) .
N4 C14 N5 109.3(3) .
N4 C14 C15 127.6(3) .
N5 C14 C15 123.1(3) .
C17 C19 N4 110.2(3) .
C5 C3 C4 117.4(2) .
C5 C3 C7 123.1(2) .
C4 C3 C7 119.5(2) .
C6 C2 C4 119.2(3) .
C19 C17 N5 104.8(3) .
C19 C17 C18 132.4(3) .
N5 C17 C18 122.8(3) .
N2 C10 N3 110.2(3) .
N2 C10 C9 125.6(3) .
N3 C10 C9 124.1(3) .
C2 C4 C3 119.9(3) .
C10 C9 C8 114.2(4) .
C16 C15 C14 112.1(4) .

loop_
_geom_bond_atom_site_label_1
_geom_bond_atom_site_label_2
_geom_bond_distance
_geom_bond_site_symmetry_2
O3 C7 1.240(3) .
O3 Cu1 2.1912(18) 3_667
C6 N1 1.329(3) .
C6 C2 1.371(4) .
Cu1 N4 1.979(2) .
Cu1 O1 1.9863(19) .
Cu1 N2 1.987(2) .
Cu1 N1 2.017(2) .
Cu1 O3 2.1912(18) 3_667
N1 C5 1.351(3) .
O1 C1 1.281(3) .
O2 C1 1.223(3) .
N4 C14 1.324(4) .
N4 C19 1.381(4) .
N2 C10 1.319(3) .
N2 C13 1.382(4) .
O4 C7 1.246(3) .
C13 C11 1.345(4) .
C7 C3 1.524(4) .
N3 C10 1.326(4) .
N3 C11 1.355(4) .
C5 C3 1.383(4) .
C5 C1 1.499(4) .
N5 C14 1.339(4) .
N5 C17 1.359(4) .
C11 C12 1.494(5) .
C14 C15 1.490(5) .
C19 C17 1.348(4) .
C3 C4 1.391(4) .
C2 C4 1.376(4) .
C17 C18 1.487(4) .
C10 C9 1.486(4) .
C9 C8 1.501(6) .
C15 C16 1.475(6) .

loop_
_geom_hbond_atom_site_label_D
_geom_hbond_atom_site_label_H
_geom_hbond_atom_site_label_A
_geom_hbond_distance_DH
_geom_hbond_distance_HA
_geom_hbond_distance_DA
_geom_hbond_angle_DHA
_geom_hbond_site_symmetry_A
O5 H5A O1 0.85 2.12 2.918(3) 157.1 2_546
O5 H5B O4 0.85 2.07 2.869(3) 157.0 .
